data_7036319
loop_
_publ_author_name
'Lv, Chunlin'
'Hu, Junjie'
'Khan, Rao Naumaan Nasim'
'Zhang, Jin'
'Wei, Yongge'

_publ_section_title
;
 Postfunctionalization of polyoxometalates: an efficient strategy to
 construct organic-inorganic zwitterions.
;
_journal_issue 38
_journal_name_full 'Dalton transactions (Cambridge, England : 2003)'
_journal_page_first 16698
_journal_page_last 16702
_journal_paper_doi 10.1039/c5dt02407b
_journal_volume 44
_journal_year 2015
_chemical_formula_sum 'C36 H62 Mo12 N8 O36'
_chemical_formula_weight 2334.22
_chemical_name_systematic
; 
 ? 
;
_space_group_IT_number 2
_symmetry_cell_setting triclinic
_symmetry_space_group_name_Hall '-P 1'
_symmetry_space_group_name_H-M 'P -1'
_atom_sites_solution_hydrogens geom
_atom_sites_solution_primary direct
_atom_sites_solution_secondary difmap
_audit_creation_method SHELXL-97
_audit_update_record
;
2013-09-27 deposited with the CCDC.
2015-08-26 downloaded from the CCDC.
;
_cell_angle_alpha 94.53(3)
_cell_angle_beta 91.26(3)
_cell_angle_gamma 104.75(3)
_cell_formula_units_Z 2
_cell_length_a 10.943(2)
_cell_length_b 17.471(4)
_cell_length_c 17.804(4)
_cell_measurement_reflns_used 9198
_cell_measurement_temperature 153(2)
_cell_measurement_theta_max 29.1202
_cell_measurement_theta_min 2.1992
_cell_volume 3278.3(13)
_computing_cell_refinement 'CrystalClear (Rigaku Inc., 2008)'
_computing_data_collection 'CrystalClear (Rigaku Inc., 2008)'
_computing_data_reduction 'CrystalClear (Rigaku Inc., 2008)'
_computing_molecular_graphics 'Bruker SHELXTL'
_computing_publication_material 'Bruker SHELXTL'
_computing_structure_refinement 'SHELXL-97 (Sheldrick, 1997)'
_computing_structure_solution 'SHELXS-97 (Sheldrick, 1990)'
_diffrn_ambient_temperature 153(2)
_diffrn_detector_area_resol_mean 28.5714
_diffrn_measured_fraction_theta_full 0.985
_diffrn_measured_fraction_theta_max 0.985
_diffrn_measurement_device_type 'Saturn724+ (4x4 bin mode)'
_diffrn_measurement_method dtprofit.ref
_diffrn_radiation_detector CCD
_diffrn_radiation_monochromator graphite
_diffrn_radiation_source 'Rotating Anode'
_diffrn_radiation_type MoK\a
_diffrn_radiation_wavelength 0.71073
_diffrn_reflns_av_R_equivalents 0.0426
_diffrn_reflns_av_sigmaI/netI 0.0627
_diffrn_reflns_limit_h_max 13
_diffrn_reflns_limit_h_min -13
_diffrn_reflns_limit_k_max 21
_diffrn_reflns_limit_k_min -21
_diffrn_reflns_limit_l_max 21
_diffrn_reflns_limit_l_min -21
_diffrn_reflns_number 28708
_diffrn_reflns_theta_full 26.00
_diffrn_reflns_theta_max 26.00
_diffrn_reflns_theta_min 2.29
_exptl_absorpt_coefficient_mu 2.305
_exptl_absorpt_correction_T_max 0.7775
_exptl_absorpt_correction_T_min 0.4451
_exptl_absorpt_correction_type multi-scan
_exptl_crystal_colour red
_exptl_crystal_density_diffrn 2.365
_exptl_crystal_density_method 'not measured'
_exptl_crystal_description chunk
_exptl_crystal_F_000 2252
_exptl_crystal_size_max 0.42
_exptl_crystal_size_mid 0.26
_exptl_crystal_size_min 0.12
_refine_diff_density_max 3.476
_refine_diff_density_min -1.617
_refine_diff_density_rms 0.191
_refine_ls_extinction_method none
_refine_ls_goodness_of_fit_ref 1.043
_refine_ls_hydrogen_treatment constr
_refine_ls_matrix_type full
_refine_ls_number_parameters 824
_refine_ls_number_reflns 12700
_refine_ls_number_restraints 188
_refine_ls_restrained_S_all 1.046
_refine_ls_R_factor_all 0.0827
_refine_ls_R_factor_gt 0.0615
_refine_ls_shift/su_max 0.004
_refine_ls_shift/su_mean 0.000
_refine_ls_structure_factor_coef Fsqd
_refine_ls_weighting_details 'calc w=1/[\s^2^(Fo^2^)+(0.0853P)^2^+16.9607P] where P=(Fo^2^+2Fc^2^)/3'
_refine_ls_weighting_scheme calc
_refine_ls_wR_factor_gt 0.1603
_refine_ls_wR_factor_ref 0.1723
_reflns_number_gt 9309
_reflns_number_total 12700
_reflns_threshold_expression >2sigma(I)
_cod_data_source_file c5dt02407b2.cif
_cod_data_source_block Mo6-3Py-Me
_cod_depositor_comments 'Adding full bibliography for 7036316--7036320.cif.'
_cod_original_cell_volume 3278.3(11)
_cod_database_code 7036319

loop_
_symmetry_equiv_pos_as_xyz
'x, y, z'
'-x, -y, -z'

loop_
_atom_site_label
_atom_site_type_symbol
_atom_site_fract_x
_atom_site_fract_y
_atom_site_fract_z
_atom_site_U_iso_or_equiv
_atom_site_adp_type
_atom_site_occupancy
_atom_site_symmetry_multiplicity
_atom_site_calc_flag
_atom_site_refinement_flags
_atom_site_disorder_assembly
_atom_site_disorder_group
Mo1 Mo 0.48386(7) 0.30105(5) 1.52591(4) 0.0333(2) Uani 1 1 d . . .
Mo12 Mo 2.06093(8) 0.79148(5) 1.12014(5) 0.0356(2) Uani 1 1 d . . .
Mo10 Mo 2.17304(7) 0.63727(5) 1.06937(5) 0.0333(2) Uani 1 1 d . . .
Mo9 Mo 2.15439(8) 0.69098(5) 1.24865(4) 0.0342(2) Uani 1 1 d . . .
Mo7 Mo 1.87460(7) 0.62589(5) 1.04473(5) 0.0335(2) Uani 1 1 d . . .
Mo2 Mo 0.28091(8) 0.18957(5) 1.39707(5) 0.0387(2) Uani 1 1 d . . .
Mo6 Mo 0.63932(7) 0.39391(5) 1.39113(5) 0.0352(2) Uani 1 1 d . . .
Mo11 Mo 1.96242(8) 0.52543(5) 1.17186(5) 0.0386(2) Uani 1 1 d . . .
Mo5 Mo 0.58501(9) 0.20094(5) 1.38753(5) 0.0381(2) Uani 1 1 d . . .
Mo3 Mo 0.34220(8) 0.38463(5) 1.40273(6) 0.0395(2) Uani 1 1 d . . .
Mo4 Mo 0.44340(8) 0.28440(5) 1.26334(5) 0.0388(2) Uani 1 1 d . . .
Mo8 Mo 1.85094(8) 0.67970(6) 1.22171(5) 0.0448(2) Uani 1 1 d . . .
O38 O 2.0308(6) 0.6169(4) 1.0002(4) 0.0375(15) Uani 1 1 d . . .
O37 O 2.1621(6) 0.7918(4) 1.2086(3) 0.0353(15) Uani 1 1 d . . .
O8 O 0.6199(6) 0.3827(4) 1.5016(4) 0.0374(15) Uani 1 1 d . . .
O36 O 2.1076(6) 0.5371(4) 1.1052(4) 0.0383(15) Uani 1 1 d . . .
O35 O 2.1791(6) 0.7504(4) 1.0628(4) 0.0369(15) Uani 1 1 d . . .
O9 O 0.5084(6) 0.4500(4) 1.3999(4) 0.0447(18) Uani 1 1 d . . .
O34 O 1.7657(6) 0.6431(4) 1.1267(4) 0.0429(17) Uani 1 1 d . . .
O33 O 2.2581(6) 0.6734(4) 1.1671(3) 0.0351(15) Uani 1 1 d . . .
O32 O 1.9987(7) 0.7010(4) 1.2898(4) 0.0462(18) Uani 1 1 d . . .
O31 O 2.0939(6) 0.5779(4) 1.2484(4) 0.0442(17) Uani 1 1 d . . .
O30 O 1.9177(6) 0.7813(4) 1.1871(4) 0.0440(17) Uani 1 1 d . . .
O29 O 1.9329(6) 0.7387(4) 1.0430(4) 0.0382(15) Uani 1 1 d . . .
O28 O 1.8617(6) 0.5226(4) 1.0838(4) 0.0365(15) Uani 1 1 d . . .
O10 O 0.7094(6) 0.3016(4) 1.3909(4) 0.0397(16) Uani 1 1 d . . .
O2 O 0.1470(7) 0.1162(4) 1.3970(4) 0.055(2) Uani 1 1 d . . .
O7 O 0.4666(5) 0.2955(3) 1.3938(3) 0.0240(12) Uani 1 1 d . . .
O11 O 0.5971(6) 0.3700(4) 1.2875(4) 0.0428(17) Uani 1 1 d . . .
O39 O 2.0102(5) 0.6585(3) 1.1439(3) 0.0252(12) Uani 1 1 d . . .
O12 O 0.5741(6) 0.2245(4) 1.4948(4) 0.0395(16) Uani 1 1 d . . .
O13 O 0.2184(6) 0.2828(4) 1.3983(4) 0.0402(16) Uani 1 1 d . . .
O14 O 0.5508(7) 0.2134(4) 1.2834(4) 0.0444(17) Uani 1 1 d . . .
O15 O 0.3733(6) 0.3702(4) 1.5060(4) 0.0420(17) Uani 1 1 d . . .
O16 O 0.3519(6) 0.3605(4) 1.2938(4) 0.0437(17) Uani 1 1 d . . .
O25 O 1.9329(8) 0.4289(5) 1.1912(5) 0.064(2) Uani 1 1 d . . .
O1 O 0.4896(6) 0.3034(5) 1.6208(4) 0.0457(18) Uani 1 1 d . . .
O27 O 1.8467(6) 0.5666(5) 1.2299(4) 0.0488(18) Uani 1 1 d . . .
O17 O 0.3283(6) 0.2156(4) 1.4990(4) 0.0426(16) Uani 1 1 d . . .
O24 O 2.2944(7) 0.6264(5) 1.0165(4) 0.054(2) Uani 1 1 d . . .
O23 O 2.2575(7) 0.7164(4) 1.3243(4) 0.0498(19) Uani 1 1 d . . .
O4 O 0.4291(7) 0.2794(5) 1.1689(4) 0.057(2) Uani 1 1 d . . .
O5 O 0.6724(8) 0.1352(5) 1.3810(5) 0.060(2) Uani 1 1 d . . .
O22 O 1.7334(8) 0.6911(6) 1.2790(5) 0.071(3) Uani 1 1 d . . .
O26 O 2.0932(8) 0.8879(5) 1.1021(5) 0.062(2) Uani 1 1 d . . .
O3 O 0.2461(7) 0.4459(5) 1.4071(6) 0.070(3) Uani 1 1 d . . .
O18 O 0.4141(7) 0.1367(4) 1.3882(4) 0.0478(18) Uani 1 1 d . . .
O19 O 0.3059(7) 0.2029(4) 1.2887(4) 0.0441(17) Uani 1 1 d . . .
N1 N 0.7750(7) 0.4714(5) 1.3941(5) 0.043(2) Uani 1 1 d . . .
C1 C 0.8779(9) 0.6082(6) 1.4281(6) 0.040(2) Uani 1 1 d . . .
H1 H 0.7972 0.6190 1.4284 0.048 Uiso 1 1 calc R . .
C2 C 0.8872(8) 0.5327(5) 1.4089(5) 0.031(2) Uani 1 1 d . . .
C3 C 1.0034(9) 0.5162(6) 1.4082(5) 0.035(2) Uani 1 1 d . . .
H3 H 1.0106 0.4640 1.3939 0.042 Uiso 1 1 calc R . .
C4 C 1.1096(9) 0.5771(6) 1.4287(5) 0.035(2) Uani 1 1 d . . .
H4 H 1.1912 0.5674 1.4287 0.042 Uiso 1 1 calc R . .
C5 C 1.0958(9) 0.6516(6) 1.4492(5) 0.037(2) Uani 1 1 d . . .
H5 H 1.1681 0.6932 1.4655 0.044 Uiso 1 1 calc R . .
N2 N 0.9814(8) 0.6667(5) 1.4463(4) 0.041(2) Uani 1 1 d . . .
C6 C 0.9738(14) 0.7489(7) 1.4624(7) 0.067(4) Uani 1 1 d . . .
H6A H 0.8852 0.7509 1.4586 0.100 Uiso 1 1 calc R . .
H6B H 1.0224 0.7822 1.4259 0.100 Uiso 1 1 calc R . .
H6C H 1.0088 0.7686 1.5135 0.100 Uiso 1 1 calc R . .
N3 N 1.7622(7) 0.5981(5) 0.9711(5) 0.0385(19) Uani 1 1 d . . .
C7 C 1.6665(9) 0.5250(5) 0.8536(5) 0.034(2) Uani 1 1 d . . .
H7 H 1.7466 0.5180 0.8398 0.040 Uiso 1 1 calc R . .
C8 C 1.6556(8) 0.5668(5) 0.9212(5) 0.0308(19) Uani 1 1 d . . .
C9 C 1.5366(9) 0.5781(6) 0.9403(5) 0.036(2) Uani 1 1 d . . .
H9 H 1.5264 0.6058 0.9869 0.043 Uiso 1 1 calc R . .
C10 C 1.4364(9) 0.5482(6) 0.8900(6) 0.043(2) Uani 1 1 d . . .
H10 H 1.3558 0.5564 0.9007 0.051 Uiso 1 1 calc R . .
C11 C 1.4526(9) 0.5057(6) 0.8227(5) 0.039(2) Uani 1 1 d . . .
H11 H 1.3830 0.4848 0.7877 0.047 Uiso 1 1 calc R . .
N4 N 1.5656(7) 0.4946(5) 0.8078(4) 0.0340(17) Uani 1 1 d . . .
C12 C 1.5751(12) 0.4448(7) 0.7379(6) 0.056(3) Uani 1 1 d . . .
H12A H 1.4923 0.4275 0.7111 0.084 Uiso 1 1 calc R . .
H12B H 1.6027 0.3981 0.7509 0.084 Uiso 1 1 calc R . .
H12C H 1.6367 0.4758 0.7055 0.084 Uiso 1 1 calc R . .
N5 N 1.9644(12) 0.2969(8) 1.3436(8) 0.093(4) Uani 1 1 d . . .
H5A H 1.8970 0.3032 1.3669 0.140 Uiso 1 1 calc R . .
H5B H 2.0369 0.3047 1.3692 0.140 Uiso 1 1 calc R . .
C13 C 1.8433(10) 0.2637(6) 1.2294(6) 0.045(2) Uani 1 1 d . . .
H13 H 1.7699 0.2655 1.2563 0.054 Uiso 1 1 calc R . .
C14 C 1.9567(10) 0.2756(8) 1.2688(6) 0.053(3) Uani 1 1 d . . .
C15 C 2.0588(12) 0.2692(9) 1.2275(7) 0.071(4) Uani 1 1 d . . .
H15 H 2.1380 0.2752 1.2533 0.086 Uiso 1 1 calc R . .
C16 C 2.0505(11) 0.2544(8) 1.1500(6) 0.059(3) Uani 1 1 d . . .
H16 H 2.1215 0.2500 1.1218 0.071 Uiso 1 1 calc R . .
C17 C 1.9343(11) 0.2465(7) 1.1164(6) 0.051(3) Uani 1 1 d . . .
H17 H 1.9248 0.2382 1.0630 0.061 Uiso 1 1 calc R . .
N6 N 1.8333(8) 0.2499(6) 1.1559(5) 0.045(2) Uani 1 1 d . . .
C18 C 1.7089(11) 0.2404(11) 1.1160(7) 0.088(5) Uani 1 1 d . . .
H18A H 1.6452 0.2445 1.1529 0.132 Uiso 1 1 calc R . .
H18B H 1.6837 0.1882 1.0872 0.132 Uiso 1 1 calc R . .
H18C H 1.7156 0.2822 1.0815 0.132 Uiso 1 1 calc R . .
N8 N 0.5409(9) 0.9135(5) 1.2586(5) 0.050(2) Uani 1 1 d U . .
C411 C 0.5179(11) 0.9809(6) 1.2175(7) 0.058(3) Uani 1 1 d DU . .
H41A H 0.5259 1.0272 1.2548 0.069 Uiso 1 1 calc R . .
H41B H 0.5862 0.9958 1.1817 0.069 Uiso 1 1 calc R . .
C412 C 0.3934(13) 0.9669(9) 1.1743(9) 0.092(5) Uani 1 1 d DU . .
H41C H 0.3235 0.9559 1.2096 0.110 Uiso 1 1 calc R . .
H41D H 0.3820 0.9199 1.1374 0.110 Uiso 1 1 calc R . .
C413 C 0.3889(18) 1.0396(11) 1.1330(11) 0.130(8) Uani 1 1 d DU . .
H41E H 0.3005 1.0374 1.1175 0.156 Uiso 1 1 calc R . .
H41F H 0.4232 1.0888 1.1665 0.156 Uiso 1 1 calc R . .
C414 C 0.466(3) 1.039(2) 1.0660(16) 0.285(19) Uani 1 1 d DU . .
H41G H 0.4629 1.0819 1.0394 0.428 Uiso 1 1 calc R . .
H41H H 0.4341 0.9929 1.0358 0.428 Uiso 1 1 calc R . .
H41I H 0.5482 1.0429 1.0810 0.428 Uiso 1 1 calc R . .
C421 C 0.5300(11) 0.8391(7) 1.2053(6) 0.059(3) Uani 1 1 d DU . .
H42A H 0.5454 0.7963 1.2346 0.071 Uiso 1 1 calc R . .
H42B H 0.4427 0.8210 1.1829 0.071 Uiso 1 1 calc R . .
C422 C 0.6215(13) 0.8521(7) 1.1429(7) 0.071(3) Uani 1 1 d DU . .
H42C H 0.7084 0.8583 1.1638 0.085 Uiso 1 1 calc R . .
H42D H 0.6192 0.9016 1.1200 0.085 Uiso 1 1 calc R . .
C423 C 0.5877(16) 0.7816(8) 1.0818(7) 0.085(4) Uani 1 1 d DU . .
H42E H 0.6009 0.7336 1.1033 0.102 Uiso 1 1 calc R . .
H42F H 0.4971 0.7709 1.0662 0.102 Uiso 1 1 calc R . .
C424 C 0.6629(17) 0.7964(11) 1.0161(8) 0.108(6) Uani 1 1 d DU . .
H42G H 0.6365 0.7507 0.9784 0.162 Uiso 1 1 calc R . .
H42H H 0.7524 0.8044 1.0307 0.162 Uiso 1 1 calc R . .
H42I H 0.6507 0.8440 0.9948 0.162 Uiso 1 1 calc R . .
C431 C 0.4392(12) 0.8864(6) 1.3154(6) 0.056(3) Uani 1 1 d DU . .
H43A H 0.3564 0.8676 1.2874 0.067 Uiso 1 1 calc R . .
H43B H 0.4563 0.8405 1.3388 0.067 Uiso 1 1 calc R . .
C432 C 0.4281(13) 0.9482(8) 1.3781(7) 0.076(4) Uani 1 1 d DU A .
H43C H 0.4196 0.9972 1.3565 0.092 Uiso 1 1 calc R . .
H43D H 0.5048 0.9619 1.4121 0.092 Uiso 1 1 calc R . .
C433 C 0.3119(15) 0.9135(9) 1.4217(8) 0.093(5) Uani 1 1 d DU . .
H43G H 0.3014 0.8555 1.4222 0.112 Uiso 0.53(2) 1 calc PR A 2
H43H H 0.3258 0.9372 1.4746 0.112 Uiso 0.53(2) 1 calc PR A 2
H43E H 0.2416 0.8896 1.3843 0.112 Uiso 0.47(2) 1 calc PR A 1
H43F H 0.3295 0.8694 1.4481 0.112 Uiso 0.47(2) 1 calc PR A 1
C434 C 0.267(3) 0.9624(19) 1.4752(16) 0.101(12) Uani 0.47(2) 1 d PDU A 1
H43I H 0.2158 0.9314 1.5073 0.152 Uiso 0.47(2) 1 calc PRD A 1
H43J H 0.2224 0.9917 1.4508 0.152 Uiso 0.47(2) 1 calc PRD A 1
H43K H 0.3349 0.9962 1.5024 0.152 Uiso 0.47(2) 1 calc PRD A 1
C435 C 0.1970(19) 0.9271(15) 1.3904(14) 0.077(7) Uani 0.53(2) 1 d PDU A 2
H43L H 0.1382 0.9295 1.4308 0.115 Uiso 0.53(2) 1 calc PR A 2
H43M H 0.1580 0.8836 1.3524 0.115 Uiso 0.53(2) 1 calc PR A 2
H43N H 0.2171 0.9775 1.3670 0.115 Uiso 0.53(2) 1 calc PR A 2
C441 C 0.6732(11) 0.9429(6) 1.2958(6) 0.055(3) Uani 1 1 d DU . .
H44A H 0.7349 0.9557 1.2559 0.066 Uiso 1 1 calc R . .
H44B H 0.6778 0.9927 1.3277 0.066 Uiso 1 1 calc R . .
C442 C 0.7119(14) 0.8849(8) 1.3438(9) 0.086(4) Uani 1 1 d DU . .
H44C H 0.6575 0.8777 1.3878 0.103 Uiso 1 1 calc R . .
H44D H 0.6965 0.8328 1.3140 0.103 Uiso 1 1 calc R . .
C443 C 0.8481(15) 0.9099(11) 1.3719(11) 0.115(6) Uani 1 1 d DU . .
H44E H 0.8529 0.8937 1.4237 0.138 Uiso 1 1 calc R . .
H44F H 0.8964 0.8802 1.3399 0.138 Uiso 1 1 calc R . .
C444 C 0.911(2) 0.9957(12) 1.3732(15) 0.40(3) Uani 1 1 d DU . .
H44G H 0.9963 1.0039 1.3844 0.603 Uiso 1 1 calc R . .
H44H H 0.8768 1.0235 1.4094 0.603 Uiso 1 1 calc R . .
H44I H 0.8999 1.0131 1.3268 0.603 Uiso 1 1 calc RD . .
N7 N 0.816(4) 1.044(3) 1.102(3) 0.32(2) Uiso 1 1 d D . .
C19 C 0.881(4) 1.052(3) 1.158(2) 0.29(2) Uiso 1 1 d D . .
C20 C 1.010(4) 1.062(4) 1.185(3) 0.52(5) Uiso 1 1 d D . .
H20A H 1.0649 1.1066 1.1621 0.776 Uiso 1 1 calc R . .
H20B H 1.0362 1.0132 1.1701 0.776 Uiso 1 1 calc R . .
H20C H 1.0156 1.0718 1.2396 0.776 Uiso 1 1 calc RD . .

loop_
_atom_site_aniso_label
_atom_site_aniso_U_11
_atom_site_aniso_U_22
_atom_site_aniso_U_33
_atom_site_aniso_U_23
_atom_site_aniso_U_13
_atom_site_aniso_U_12
Mo1 0.0274(4) 0.0422(5) 0.0296(4) -0.0006(3) -0.0014(3) 0.0091(3)
Mo12 0.0392(5) 0.0259(4) 0.0415(5) 0.0035(3) -0.0078(4) 0.0089(3)
Mo10 0.0265(4) 0.0412(5) 0.0341(4) 0.0011(3) 0.0043(3) 0.0127(3)
Mo9 0.0324(4) 0.0380(5) 0.0279(4) 0.0061(3) -0.0045(3) 0.0007(3)
Mo7 0.0277(4) 0.0377(5) 0.0345(4) -0.0018(3) -0.0094(3) 0.0097(3)
Mo2 0.0364(5) 0.0291(4) 0.0443(5) 0.0080(4) -0.0070(4) -0.0039(3)
Mo6 0.0235(4) 0.0349(5) 0.0422(5) 0.0048(4) -0.0027(3) -0.0017(3)
Mo11 0.0341(4) 0.0310(4) 0.0487(5) 0.0113(4) -0.0043(4) 0.0027(3)
Mo5 0.0461(5) 0.0372(5) 0.0370(5) 0.0030(4) 0.0005(4) 0.0218(4)
Mo3 0.0289(4) 0.0329(5) 0.0601(6) 0.0091(4) 0.0000(4) 0.0127(3)
Mo4 0.0402(5) 0.0432(5) 0.0300(4) 0.0068(4) -0.0072(4) 0.0047(4)
Mo8 0.0309(4) 0.0569(6) 0.0450(5) -0.0070(4) 0.0107(4) 0.0110(4)
O38 0.028(3) 0.047(4) 0.038(4) -0.008(3) -0.001(3) 0.014(3)
O37 0.038(4) 0.031(3) 0.034(4) -0.003(3) -0.008(3) 0.007(3)
O8 0.029(3) 0.042(4) 0.038(4) -0.012(3) -0.005(3) 0.008(3)
O36 0.028(3) 0.035(4) 0.053(4) 0.003(3) -0.009(3) 0.011(3)
O35 0.032(3) 0.038(4) 0.038(4) 0.008(3) -0.002(3) 0.003(3)
O9 0.033(4) 0.024(3) 0.076(5) 0.004(3) -0.010(3) 0.006(3)
O34 0.027(3) 0.051(4) 0.052(4) -0.003(3) 0.001(3) 0.015(3)
O33 0.027(3) 0.041(4) 0.035(4) 0.000(3) -0.009(3) 0.007(3)
O32 0.045(4) 0.058(5) 0.029(4) -0.005(3) 0.007(3) 0.002(3)
O31 0.041(4) 0.037(4) 0.051(4) 0.018(3) -0.011(3) 0.000(3)
O30 0.037(4) 0.039(4) 0.059(5) -0.011(3) 0.000(3) 0.021(3)
O29 0.039(4) 0.038(4) 0.038(4) 0.003(3) -0.007(3) 0.013(3)
O28 0.027(3) 0.032(4) 0.048(4) -0.002(3) -0.005(3) 0.005(3)
O10 0.025(3) 0.057(5) 0.036(4) 0.002(3) 0.005(3) 0.010(3)
O2 0.052(5) 0.040(4) 0.061(5) 0.014(4) -0.001(4) -0.014(3)
O7 0.024(3) 0.024(3) 0.024(3) 0.002(2) -0.007(2) 0.007(2)
O11 0.029(3) 0.059(5) 0.036(4) 0.015(3) -0.002(3) -0.001(3)
O39 0.019(3) 0.025(3) 0.031(3) -0.001(2) 0.004(2) 0.005(2)
O12 0.045(4) 0.045(4) 0.033(4) 0.006(3) -0.002(3) 0.020(3)
O13 0.026(3) 0.040(4) 0.051(4) 0.006(3) -0.004(3) 0.000(3)
O14 0.049(4) 0.048(4) 0.033(4) -0.010(3) -0.004(3) 0.012(3)
O15 0.035(4) 0.052(4) 0.042(4) -0.004(3) 0.003(3) 0.019(3)
O16 0.031(3) 0.035(4) 0.064(5) 0.021(3) -0.010(3) 0.002(3)
O25 0.070(6) 0.043(5) 0.073(6) 0.026(4) -0.011(4) -0.003(4)
O1 0.038(4) 0.063(5) 0.034(4) 0.000(3) 0.004(3) 0.011(3)
O27 0.037(4) 0.062(5) 0.040(4) 0.013(3) 0.002(3) -0.004(3)
O17 0.037(4) 0.051(4) 0.037(4) 0.013(3) -0.001(3) 0.003(3)
O24 0.040(4) 0.064(5) 0.058(5) -0.007(4) 0.013(3) 0.017(4)
O23 0.053(4) 0.054(5) 0.033(4) 0.004(3) -0.014(3) -0.003(3)
O4 0.057(5) 0.074(6) 0.035(4) 0.007(4) -0.010(3) 0.006(4)
O5 0.070(6) 0.058(5) 0.066(5) -0.007(4) 0.001(4) 0.044(4)
O22 0.052(5) 0.093(7) 0.060(5) -0.022(5) 0.024(4) 0.010(5)
O26 0.072(6) 0.040(4) 0.075(6) 0.009(4) -0.018(5) 0.017(4)
O3 0.039(4) 0.061(6) 0.118(8) 0.003(5) -0.002(5) 0.032(4)
O18 0.058(5) 0.026(4) 0.056(5) 0.004(3) 0.005(4) 0.005(3)
O19 0.047(4) 0.039(4) 0.038(4) -0.002(3) -0.011(3) -0.001(3)
N1 0.026(4) 0.042(5) 0.051(5) 0.012(4) -0.005(4) -0.010(3)
C1 0.030(5) 0.046(6) 0.047(6) 0.010(5) 0.007(4) 0.012(4)
C2 0.026(4) 0.035(5) 0.028(5) 0.010(4) -0.002(4) -0.002(4)
C3 0.038(5) 0.030(5) 0.035(5) 0.002(4) -0.007(4) 0.006(4)
C4 0.030(5) 0.040(5) 0.035(5) 0.006(4) -0.006(4) 0.007(4)
C5 0.033(5) 0.039(5) 0.030(5) -0.003(4) -0.005(4) -0.003(4)
N2 0.053(5) 0.039(5) 0.031(4) 0.006(3) 0.015(4) 0.007(4)
C6 0.098(10) 0.039(7) 0.065(8) 0.001(6) 0.036(7) 0.021(7)
N3 0.031(4) 0.041(5) 0.043(5) -0.002(4) -0.014(3) 0.011(3)
C7 0.030(5) 0.033(5) 0.040(5) 0.006(4) -0.006(4) 0.011(4)
C8 0.023(4) 0.031(5) 0.039(5) 0.008(4) -0.004(4) 0.006(3)
C9 0.034(5) 0.036(5) 0.036(5) 0.010(4) 0.002(4) 0.005(4)
C10 0.020(4) 0.050(6) 0.061(7) 0.010(5) 0.009(4) 0.012(4)
C11 0.035(5) 0.040(5) 0.038(6) 0.013(4) -0.019(4) 0.001(4)
N4 0.037(4) 0.035(4) 0.033(4) 0.009(3) -0.005(3) 0.014(3)
C12 0.081(9) 0.048(7) 0.040(6) -0.007(5) -0.012(6) 0.023(6)
N5 0.066(8) 0.119(12) 0.094(10) 0.006(8) -0.009(7) 0.024(8)
C13 0.038(6) 0.052(7) 0.043(6) 0.007(5) -0.003(4) 0.007(5)
C14 0.040(6) 0.077(9) 0.038(6) -0.007(6) -0.001(5) 0.011(6)
C15 0.047(7) 0.108(12) 0.057(8) -0.007(7) -0.013(6) 0.021(7)
C16 0.049(7) 0.087(10) 0.041(7) 0.002(6) 0.004(5) 0.017(6)
C17 0.062(7) 0.054(7) 0.035(6) 0.014(5) -0.002(5) 0.008(5)
N6 0.033(4) 0.064(6) 0.032(5) 0.014(4) -0.001(4) 0.002(4)
C18 0.040(7) 0.177(17) 0.046(7) 0.035(9) 0.003(6) 0.019(9)
N8 0.058(5) 0.029(4) 0.056(5) 0.005(3) -0.010(4) -0.001(4)
C411 0.062(7) 0.032(5) 0.071(8) 0.013(5) -0.019(5) -0.004(5)
C412 0.079(9) 0.072(9) 0.118(12) 0.035(8) -0.039(8) 0.003(7)
C413 0.114(14) 0.135(15) 0.133(15) 0.089(12) -0.046(11) 0.000(12)
C414 0.27(4) 0.38(5) 0.22(3) 0.18(3) 0.07(3) 0.06(4)
C421 0.065(7) 0.037(5) 0.066(7) -0.006(5) -0.014(5) 0.000(5)
C422 0.082(9) 0.052(7) 0.071(8) -0.005(6) -0.007(6) 0.009(6)
C423 0.124(13) 0.068(9) 0.063(8) -0.018(7) -0.023(7) 0.032(9)
C424 0.132(16) 0.108(14) 0.089(10) -0.028(10) -0.011(9) 0.053(12)
C431 0.076(7) 0.034(6) 0.058(6) 0.010(4) -0.004(5) 0.013(5)
C432 0.107(10) 0.068(9) 0.060(8) 0.000(6) -0.002(6) 0.035(8)
C433 0.135(12) 0.094(11) 0.079(10) 0.037(8) 0.031(8) 0.071(10)
C434 0.15(3) 0.09(2) 0.07(2) 0.013(15) 0.024(17) 0.05(2)
C435 0.106(12) 0.052(15) 0.069(17) -0.017(13) 0.000(12) 0.021(13)
C441 0.066(6) 0.041(6) 0.053(7) -0.004(5) -0.017(5) 0.008(5)
C442 0.111(10) 0.075(9) 0.082(10) 0.006(7) -0.032(8) 0.045(8)
C443 0.111(12) 0.140(15) 0.106(13) 0.028(12) -0.038(11) 0.052(11)
C444 0.30(3) 0.23(3) 0.59(6) 0.18(4) -0.33(4) -0.10(2)

loop_
_atom_type_symbol
_atom_type_description
_atom_type_scat_dispersion_real
_atom_type_scat_dispersion_imag
_atom_type_scat_source
C C 0.0033 0.0016 'International Tables Vol C Tables 4.2.6.8 and 6.1.1.4'
H H 0.0000 0.0000 'International Tables Vol C Tables 4.2.6.8 and 6.1.1.4'
Mo Mo -1.6832 0.6857 'International Tables Vol C Tables 4.2.6.8 and 6.1.1.4'
N N 0.0061 0.0033 'International Tables Vol C Tables 4.2.6.8 and 6.1.1.4'
O O 0.0106 0.0060 'International Tables Vol C Tables 4.2.6.8 and 6.1.1.4'

loop_
_geom_angle_atom_site_label_1
_geom_angle_atom_site_label_2
_geom_angle_atom_site_label_3
_geom_angle
O1 Mo1 O8 105.9(3)
O1 Mo1 O12 103.9(3)
O8 Mo1 O12 90.1(3)
O1 Mo1 O15 103.0(3)
O8 Mo1 O15 87.8(3)
O12 Mo1 O15 152.5(3)
O1 Mo1 O17 101.6(3)
O8 Mo1 O17 152.3(3)
O12 Mo1 O17 86.2(3)
O15 Mo1 O17 83.1(3)
O1 Mo1 O7 177.6(3)
O8 Mo1 O7 76.2(2)
O12 Mo1 O7 77.1(2)
O15 Mo1 O7 75.8(2)
O17 Mo1 O7 76.2(2)
O26 Mo12 O37 104.3(3)
O26 Mo12 O35 104.0(4)
O37 Mo12 O35 88.6(3)
O26 Mo12 O29 103.5(3)
O37 Mo12 O29 152.1(3)
O35 Mo12 O29 87.6(3)
O26 Mo12 O30 102.7(4)
O37 Mo12 O30 86.3(3)
O35 Mo12 O30 153.3(3)
O29 Mo12 O30 84.8(3)
O26 Mo12 O39 178.3(3)
O37 Mo12 O39 77.0(2)
O35 Mo12 O39 77.1(2)
O29 Mo12 O39 75.2(2)
O30 Mo12 O39 76.2(2)
O24 Mo10 O36 104.9(4)
O24 Mo10 O38 105.1(3)
O36 Mo10 O38 89.3(3)
O24 Mo10 O33 101.4(3)
O36 Mo10 O33 88.6(3)
O38 Mo10 O33 153.0(3)
O24 Mo10 O35 102.0(4)
O36 Mo10 O35 153.0(3)
O38 Mo10 O35 85.2(3)
O33 Mo10 O35 84.6(3)
O24 Mo10 O39 177.3(3)
O36 Mo10 O39 77.4(2)
O38 Mo10 O39 76.1(2)
O33 Mo10 O39 77.1(2)
O35 Mo10 O39 75.6(2)
O23 Mo9 O32 103.0(3)
O23 Mo9 O33 103.7(3)
O32 Mo9 O33 153.2(3)
O23 Mo9 O31 103.5(3)
O32 Mo9 O31 88.8(3)
O33 Mo9 O31 87.9(3)
O23 Mo9 O37 103.2(3)
O32 Mo9 O37 85.6(3)
O33 Mo9 O37 85.4(3)
O31 Mo9 O37 153.3(3)
O23 Mo9 O39 178.7(3)
O32 Mo9 O39 76.3(2)
O33 Mo9 O39 77.0(2)
O31 Mo9 O39 77.6(2)
O37 Mo9 O39 75.7(2)
N3 Mo7 O29 103.7(3)
N3 Mo7 O38 104.6(3)
O29 Mo7 O38 88.3(3)
N3 Mo7 O28 100.0(3)
O29 Mo7 O28 156.1(3)
O38 Mo7 O28 87.9(3)
N3 Mo7 O34 99.4(3)
O29 Mo7 O34 88.6(3)
O38 Mo7 O34 155.8(3)
O28 Mo7 O34 85.2(3)
N3 Mo7 O39 176.6(3)
O29 Mo7 O39 78.0(2)
O38 Mo7 O39 78.3(2)
O28 Mo7 O39 78.1(2)
O34 Mo7 O39 77.6(2)
O2 Mo2 O17 104.1(3)
O2 Mo2 O18 105.1(4)
O17 Mo2 O18 88.7(3)
O2 Mo2 O13 102.5(3)
O17 Mo2 O13 88.7(3)
O18 Mo2 O13 152.1(3)
O2 Mo2 O19 103.5(3)
O17 Mo2 O19 152.4(3)
O18 Mo2 O19 84.1(3)
O13 Mo2 O19 85.5(3)
O2 Mo2 O7 177.9(3)
O17 Mo2 O7 77.4(2)
O18 Mo2 O7 76.3(2)
O13 Mo2 O7 76.0(2)
O19 Mo2 O7 75.0(2)
N1 Mo6 O11 103.7(4)
N1 Mo6 O9 101.9(4)
O11 Mo6 O9 89.7(3)
N1 Mo6 O10 101.8(4)
O11 Mo6 O10 89.8(3)
O9 Mo6 O10 155.7(3)
N1 Mo6 O8 100.0(3)
O11 Mo6 O8 156.3(3)
O9 Mo6 O8 85.4(3)
O10 Mo6 O8 85.4(3)
N1 Mo6 O7 177.0(3)
O11 Mo6 O7 79.3(2)
O9 Mo6 O7 77.9(2)
O10 Mo6 O7 78.2(2)
O8 Mo6 O7 77.0(2)
O25 Mo11 O28 104.3(3)
O25 Mo11 O27 104.4(4)
O28 Mo11 O27 89.9(3)
O25 Mo11 O31 102.0(3)
O28 Mo11 O31 153.3(3)
O27 Mo11 O31 88.0(3)
O25 Mo11 O36 102.9(4)
O28 Mo11 O36 86.6(3)
O27 Mo11 O36 152.5(3)
O31 Mo11 O36 83.1(3)
O25 Mo11 O39 178.0(3)
O28 Mo11 O39 76.4(2)
O27 Mo11 O39 77.4(3)
O31 Mo11 O39 77.2(2)
O36 Mo11 O39 75.3(2)
O5 Mo5 O18 104.2(4)
O5 Mo5 O14 102.3(4)
O18 Mo5 O14 87.1(3)
O5 Mo5 O10 103.1(4)
O18 Mo5 O10 152.6(3)
O14 Mo5 O10 87.4(3)
O5 Mo5 O12 104.5(3)
O18 Mo5 O12 87.0(3)
O14 Mo5 O12 153.3(3)
O10 Mo5 O12 86.0(3)
O5 Mo5 O7 178.2(4)
O18 Mo5 O7 77.2(3)
O14 Mo5 O7 76.5(2)
O10 Mo5 O7 75.5(2)
O12 Mo5 O7 76.8(2)
O3 Mo3 O9 106.3(4)
O3 Mo3 O15 103.6(4)
O9 Mo3 O15 89.8(3)
O3 Mo3 O13 100.2(4)
O9 Mo3 O13 153.4(3)
O15 Mo3 O13 86.5(3)
O3 Mo3 O16 102.9(4)
O9 Mo3 O16 86.5(3)
O15 Mo3 O16 153.2(3)
O13 Mo3 O16 85.0(3)
O3 Mo3 O7 177.2(3)
O9 Mo3 O7 76.2(2)
O15 Mo3 O7 77.5(2)
O13 Mo3 O7 77.3(2)
O16 Mo3 O7 75.8(2)
O4 Mo4 O19 103.3(3)
O4 Mo4 O16 102.6(4)
O19 Mo4 O16 89.3(3)
O4 Mo4 O11 103.3(3)
O19 Mo4 O11 153.3(3)
O16 Mo4 O11 86.5(3)
O4 Mo4 O14 104.4(4)
O19 Mo4 O14 87.0(3)
O16 Mo4 O14 153.0(3)
O11 Mo4 O14 85.0(3)
O4 Mo4 O7 178.2(3)
O19 Mo4 O7 78.3(2)
O16 Mo4 O7 76.7(3)
O11 Mo4 O7 75.1(2)
O14 Mo4 O7 76.4(2)
O22 Mo8 O30 105.0(4)
O22 Mo8 O34 103.7(4)
O30 Mo8 O34 90.2(3)
O22 Mo8 O32 103.7(4)
O30 Mo8 O32 87.7(3)
O34 Mo8 O32 152.1(3)
O22 Mo8 O27 101.4(4)
O30 Mo8 O27 153.5(3)
O34 Mo8 O27 85.0(3)
O32 Mo8 O27 84.6(3)
O22 Mo8 O39 177.7(4)
O30 Mo8 O39 77.3(2)
O34 Mo8 O39 76.1(2)
O32 Mo8 O39 76.3(2)
O27 Mo8 O39 76.2(3)
Mo10 O38 Mo7 114.9(3)
Mo12 O37 Mo9 117.9(3)
Mo1 O8 Mo6 115.2(3)
Mo10 O36 Mo11 117.5(3)
Mo12 O35 Mo10 116.7(3)
Mo3 O9 Mo6 115.1(3)
Mo8 O34 Mo7 115.1(3)
Mo9 O33 Mo10 116.8(3)
Mo9 O32 Mo8 117.9(3)
Mo9 O31 Mo11 116.3(3)
Mo8 O30 Mo12 116.6(3)
Mo7 O29 Mo12 115.3(3)
Mo11 O28 Mo7 115.1(3)
Mo5 O10 Mo6 114.6(3)
Mo6 O7 Mo3 90.9(2)
Mo6 O7 Mo4 90.9(2)
Mo3 O7 Mo4 90.74(19)
Mo6 O7 Mo5 91.6(2)
Mo3 O7 Mo5 177.3(3)
Mo4 O7 Mo5 90.33(19)
Mo6 O7 Mo1 91.50(18)
Mo3 O7 Mo1 89.94(19)
Mo4 O7 Mo1 177.5(3)
Mo5 O7 Mo1 88.89(18)
Mo6 O7 Mo2 179.9(3)
Mo3 O7 Mo2 89.14(19)
Mo4 O7 Mo2 89.19(18)
Mo5 O7 Mo2 88.40(19)
Mo1 O7 Mo2 88.4(2)
Mo6 O11 Mo4 114.7(3)
Mo7 O39 Mo12 91.4(2)
Mo7 O39 Mo10 90.60(19)
Mo12 O39 Mo10 90.5(2)
Mo7 O39 Mo8 91.04(19)
Mo12 O39 Mo8 89.92(19)
Mo10 O39 Mo8 178.3(3)
Mo7 O39 Mo11 90.41(19)
Mo12 O39 Mo11 178.1(3)
Mo10 O39 Mo11 89.85(19)
Mo8 O39 Mo11 89.7(2)
Mo7 O39 Mo9 179.0(3)
Mo12 O39 Mo9 89.39(18)
Mo10 O39 Mo9 88.89(18)
Mo8 O39 Mo9 89.47(19)
Mo11 O39 Mo9 88.8(2)
Mo1 O12 Mo5 117.3(3)
Mo2 O13 Mo3 117.4(3)
Mo5 O14 Mo4 116.7(3)
Mo3 O15 Mo1 116.7(3)
Mo4 O16 Mo3 116.7(3)
Mo11 O27 Mo8 116.6(4)
Mo2 O17 Mo1 118.0(3)
Mo2 O18 Mo5 118.1(3)
Mo4 O19 Mo2 117.5(3)
C2 N1 Mo6 170.8(7)
N2 C1 C2 120.4(9)
C1 C2 C3 120.3(8)
C1 C2 N1 118.8(9)
C3 C2 N1 120.8(9)
C2 C3 C4 118.6(9)
C5 C4 C3 119.2(9)
N2 C5 C4 120.9(8)
C1 N2 C5 120.4(9)
C1 N2 C6 121.1(10)
C5 N2 C6 118.5(10)
C8 N3 Mo7 168.9(8)
N4 C7 C8 120.2(9)
C7 C8 C9 119.3(8)
C7 C8 N3 120.7(8)
C9 C8 N3 119.9(8)
C10 C9 C8 118.2(9)
C9 C10 C11 120.0(9)
N4 C11 C10 119.7(8)
C7 N4 C11 122.4(8)
C7 N4 C12 120.4(9)
C11 N4 C12 117.3(8)
N6 C13 C14 122.0(10)
N5 C14 C13 119.6(11)
N5 C14 C15 123.7(11)
C13 C14 C15 116.6(10)
C14 C15 C16 122.5(11)
C17 C16 C15 115.9(11)
N6 C17 C16 122.4(10)
C13 N6 C17 120.6(9)
C13 N6 C18 119.6(9)
C17 N6 C18 119.8(9)
C411 N8 C421 111.7(9)
C411 N8 C441 106.4(8)
C421 N8 C441 111.1(9)
C411 N8 C431 111.6(9)
C421 N8 C431 103.6(8)
C441 N8 C431 112.6(9)
C412 C411 N8 117.3(9)
C411 C412 C413 110.3(11)
C414 C413 C412 107.8(17)
C422 C421 N8 113.0(9)
C421 C422 C423 110.7(10)
C424 C423 C422 112.4(12)
C432 C431 N8 116.3(10)
C431 C432 C433 108.1(11)
C434 C433 C435 72.0(19)
C434 C433 C432 120.0(18)
C435 C433 C432 113.3(15)
C442 C441 N8 114.7(10)
C443 C442 C441 114.2(12)
C444 C443 C442 116.2(14)
N7 C19 C20 143(5)

loop_
_geom_bond_atom_site_label_1
_geom_bond_atom_site_label_2
_geom_bond_distance
Mo1 O1 1.686(7)
Mo1 O8 1.866(7)
Mo1 O12 1.910(6)
Mo1 O15 1.961(7)
Mo1 O17 1.978(7)
Mo1 O7 2.347(5)
Mo12 O26 1.689(8)
Mo12 O37 1.903(6)
Mo12 O35 1.908(7)
Mo12 O29 1.938(6)
Mo12 O30 1.971(7)
Mo12 O39 2.322(6)
Mo10 O24 1.685(7)
Mo10 O36 1.882(7)
Mo10 O38 1.905(6)
Mo10 O33 1.936(6)
Mo10 O35 1.974(7)
Mo10 O39 2.333(5)
Mo9 O23 1.693(6)
Mo9 O32 1.912(7)
Mo9 O33 1.916(6)
Mo9 O31 1.917(7)
Mo9 O37 1.936(7)
Mo9 O39 2.353(5)
Mo7 N3 1.729(7)
Mo7 O29 1.914(7)
Mo7 O38 1.936(6)
Mo7 O28 1.957(7)
Mo7 O34 1.957(7)
Mo7 O39 2.223(5)
Mo2 O2 1.684(7)
Mo2 O17 1.865(7)
Mo2 O18 1.917(7)
Mo2 O13 1.919(7)
Mo2 O19 1.979(7)
Mo2 O7 2.380(6)
Mo6 N1 1.733(8)
Mo6 O11 1.880(6)
Mo6 O9 1.934(7)
Mo6 O10 1.954(7)
Mo6 O8 2.002(7)
Mo6 O7 2.212(6)
Mo11 O25 1.699(8)
Mo11 O28 1.887(6)
Mo11 O27 1.896(8)
Mo11 O31 1.952(7)
Mo11 O36 1.983(7)
Mo11 O39 2.346(6)
Mo5 O5 1.670(7)
Mo5 O18 1.921(7)
Mo5 O14 1.923(7)
Mo5 O10 1.927(7)
Mo5 O12 1.935(6)
Mo5 O7 2.342(5)
Mo3 O3 1.680(7)
Mo3 O9 1.890(7)
Mo3 O15 1.910(7)
Mo3 O13 1.937(7)
Mo3 O16 1.963(8)
Mo3 O7 2.314(5)
Mo4 O4 1.678(7)
Mo4 O19 1.880(7)
Mo4 O16 1.911(7)
Mo4 O11 1.959(7)
Mo4 O14 1.961(7)
Mo4 O7 2.319(5)
Mo8 O22 1.700(7)
Mo8 O30 1.896(8)
Mo8 O34 1.896(7)
Mo8 O32 1.938(7)
Mo8 O27 1.981(8)
Mo8 O39 2.333(5)
N1 C2 1.411(11)
C1 N2 1.333(13)
C1 C2 1.366(13)
C2 C3 1.374(13)
C3 C4 1.380(12)
C4 C5 1.370(13)
C5 N2 1.344(12)
N2 C6 1.465(13)
N3 C8 1.415(11)
C7 N4 1.326(11)
C7 C8 1.381(13)
C8 C9 1.412(13)
C9 C10 1.367(13)
C10 C11 1.398(14)
C11 N4 1.329(12)
N4 C12 1.483(12)
N5 C14 1.350(15)
C13 N6 1.310(13)
C13 C14 1.371(14)
C14 C15 1.374(16)
C15 C16 1.380(16)
C16 C17 1.363(16)
C17 N6 1.335(14)
N6 C18 1.486(14)
N8 C411 1.506(13)
N8 C421 1.525(13)
N8 C441 1.525(13)
N8 C431 1.530(15)
C411 C412 1.504(13)
C412 C413 1.529(15)
C413 C414 1.475(17)
C421 C422 1.504(13)
C422 C423 1.543(13)
C423 C424 1.446(15)
C431 C432 1.519(13)
C432 C433 1.521(15)
C433 C434 1.407(16)
C433 C435 1.445(16)
C441 C442 1.508(13)
C442 C443 1.505(15)
C443 C444 1.480(9)
N7 C19 1.189(19)
C19 C20 1.439(19)
